data_7229786
loop_
_publ_author_name
'Hariharan, Palamarneri Sivaraman'
'Gayathri, Parthasarathy'
'Kundu, Anu'
'Karthikeyan, Subramanian'
'Moon, Dohyun'
'Anthony, Savarimuthu Philip'

_publ_section_title
;
 Synthesis of tunable, red fluorescent aggregation-enhanced emissive
 organic fluorophores: stimuli-responsive high contrast off--on
 fluorescence switching
;
_journal_issue 5
_journal_name_full CrystEngComm
_journal_page_first 643
_journal_paper_doi 10.1039/C7CE01867C
_journal_volume 20
_journal_year 2018
_chemical_formula_moiety 'C28 H19 N O2'
_chemical_formula_sum 'C28 H19 N O2'
_chemical_formula_weight 401.44
_space_group_crystal_system triclinic
_space_group_IT_number 2
_space_group_name_Hall '-P 1'
_space_group_name_H-M_alt 'P -1'
_symmetry_space_group_name_Hall '-P 1'
_symmetry_space_group_name_H-M 'P -1'
_atom_sites_solution_hydrogens geom
_audit_creation_method SHELXL-2016/6
_audit_update_record
;
2017-10-12 deposited with the CCDC.
2017-12-26 downloaded from the CCDC.
;
_cell_angle_alpha 81.203(10)
_cell_angle_beta 86.414(7)
_cell_angle_gamma 86.137(10)
_cell_formula_units_Z 2
_cell_length_a 6.868(2)
_cell_length_b 8.175(2)
_cell_length_c 18.128(4)
_cell_measurement_reflns_used 40568
_cell_measurement_temperature 223(2)
_cell_measurement_theta_max 33.749
_cell_measurement_theta_min 0.401
_cell_volume 1002.1(4)
_computing_cell_refinement '<i>HKL3000sm</i>(Otwinowski & Minor, 1997)'
_computing_data_collection '<i>PAL BL2D-SMDC Program</i>(Shin et. al, 2016)'
_computing_data_reduction '<i>HKL3000sm</i>(Otwinowski & Minor, 1997)'
_computing_molecular_graphics '<i>DIAMOND 4</i>(Putz & Brandenburg, 2014)'
_computing_publication_material '<i>enCifer 1.5.1</i>'
_computing_structure_refinement '<i>SHELXL-2016</i> (Sheldrick, 2015)'
_computing_structure_solution '<i>SHELXT-2014</i> (Sheldrick, 2015)'
_diffrn_ambient_temperature 223(2)
_diffrn_measured_fraction_theta_full 0.956
_diffrn_measured_fraction_theta_max 0.947
_diffrn_measurement_device_type 'ADSC Q210 CCD area detector'
_diffrn_measurement_method 'omega scan'
_diffrn_radiation_type synchrotron
_diffrn_radiation_wavelength 0.700
_diffrn_reflns_av_R_equivalents 0.0249
_diffrn_reflns_av_unetI/netI 0.0415
_diffrn_reflns_Laue_measured_fraction_full 0.956
_diffrn_reflns_Laue_measured_fraction_max 0.947
_diffrn_reflns_limit_h_max 8
_diffrn_reflns_limit_h_min -8
_diffrn_reflns_limit_k_max 10
_diffrn_reflns_limit_k_min -10
_diffrn_reflns_limit_l_max 23
_diffrn_reflns_limit_l_min -23
_diffrn_reflns_number 8651
_diffrn_reflns_point_group_measured_fraction_full 0.956
_diffrn_reflns_point_group_measured_fraction_max 0.947
_diffrn_reflns_theta_full 24.835
_diffrn_reflns_theta_max 26.998
_diffrn_reflns_theta_min 2.242
_diffrn_source 'PLSII 2D bending magnet'
_exptl_absorpt_coefficient_mu 0.080
_exptl_absorpt_correction_T_max 1.000
_exptl_absorpt_correction_T_min 0.708
_exptl_absorpt_correction_type empirical
_exptl_absorpt_process_details '<i>HKL3000sm Scalepack(Otwinowski & Minor, 1997)</i>'
_exptl_crystal_colour yellow
_exptl_crystal_density_diffrn 1.330
_exptl_crystal_description plate
_exptl_crystal_F_000 420
_exptl_crystal_size_max 0.095
_exptl_crystal_size_mid 0.084
_exptl_crystal_size_min 0.009
_refine_diff_density_max 0.256
_refine_diff_density_min -0.244
_refine_diff_density_rms 0.055
_refine_ls_extinction_coef 0.254(18)
_refine_ls_extinction_expression Fc^*^=kFc[1+0.001xFc^2^\l^3^/sin(2\q)]^-1/4^
_refine_ls_extinction_method 'SHELXL-2016/6 (Sheldrick 2016)'
_refine_ls_goodness_of_fit_ref 1.002
_refine_ls_hydrogen_treatment constr
_refine_ls_matrix_type full
_refine_ls_number_parameters 281
_refine_ls_number_reflns 4343
_refine_ls_number_restraints 0
_refine_ls_restrained_S_all 1.002
_refine_ls_R_factor_all 0.0816
_refine_ls_R_factor_gt 0.0549
_refine_ls_shift/su_max 0.000
_refine_ls_shift/su_mean 0.000
_refine_ls_structure_factor_coef Fsqd
_refine_ls_weighting_details 'w=1/[\s^2^(Fo^2^)+(0.1069P)^2^] where P=(Fo^2^+2Fc^2^)/3'
_refine_ls_weighting_scheme calc
_refine_ls_wR_factor_gt 0.1431
_refine_ls_wR_factor_ref 0.1602
_reflns_Friedel_coverage 0.000
_reflns_number_gt 2899
_reflns_number_total 4343
_reflns_threshold_expression 'I > 2\s(I)'
_cod_data_source_file c7ce01867c2.cif
_cod_data_source_block SPA167
_cod_depositor_comments 'Adding full bibliography for 7229783--7229787.cif.'
_cod_database_code 7229786
_shelx_shelxl_version_number 2016/6
_shelx_space_group_comment
;
The symmetry employed for this shelxl refinement is uniquely defined
by the following loop, which should always be used as a source of
symmetry information in preference to the above space-group names.
They are only intended as comments.
;
_shelx_estimated_absorpt_t_min 0.992
_shelx_estimated_absorpt_t_max 0.999

loop_
_space_group_symop_operation_xyz
'x, y, z'
'-x, -y, -z'

loop_
_atom_site_label
_atom_site_type_symbol
_atom_site_fract_x
_atom_site_fract_y
_atom_site_fract_z
_atom_site_U_iso_or_equiv
_atom_site_adp_type
_atom_site_occupancy
_atom_site_site_symmetry_order
_atom_site_calc_flag
_atom_site_refinement_flags_posn
_atom_site_refinement_flags_adp
O1 O 0.34609(17) 0.96702(14) 0.44020(6) 0.0430(3) Uani 1 1 d . .
O2 O 0.09367(17) 0.52341(14) 0.61051(7) 0.0446(3) Uani 1 1 d . .
N1 N 0.6393(2) 0.46760(19) 0.18502(8) 0.0456(4) Uani 1 1 d . .
C1 C 0.5498(2) 0.4980(2) 0.25399(9) 0.0386(4) Uani 1 1 d . .
C2 C 0.5353(2) 0.6583(2) 0.27303(9) 0.0397(4) Uani 1 1 d . .
H2 H 0.585694 0.746347 0.239294 0.048 Uiso 1 1 calc R U
C3 C 0.4481(2) 0.6887(2) 0.34070(9) 0.0381(4) Uani 1 1 d . .
H3 H 0.439905 0.797154 0.352460 0.046 Uiso 1 1 calc R U
C4 C 0.3720(2) 0.5605(2) 0.39184(9) 0.0361(4) Uani 1 1 d . .
C5 C 0.3860(2) 0.4008(2) 0.37166(9) 0.0389(4) Uani 1 1 d . .
H5 H 0.334087 0.312986 0.405049 0.047 Uiso 1 1 calc R U
C6 C 0.4733(2) 0.3690(2) 0.30450(10) 0.0398(4) Uani 1 1 d . .
H6 H 0.481483 0.260652 0.292704 0.048 Uiso 1 1 calc R U
C7 C 0.2804(2) 0.5766(2) 0.46447(9) 0.0362(4) Uani 1 1 d . .
H7 H 0.238133 0.474911 0.489691 0.043 Uiso 1 1 calc R U
C8 C 0.2402(2) 0.7012(2) 0.50536(9) 0.0338(4) Uani 1 1 d . .
C9 C 0.2701(2) 0.8815(2) 0.49387(9) 0.0350(4) Uani 1 1 d . .
C10 C 0.1831(2) 0.9447(2) 0.56261(9) 0.0343(4) Uani 1 1 d . .
C11 C 0.1707(3) 1.1047(2) 0.58007(10) 0.0413(4) Uani 1 1 d . .
H11 H 0.225830 1.192035 0.547377 0.050 Uiso 1 1 calc R U
C12 C 0.0750(3) 1.1320(2) 0.64693(10) 0.0448(4) Uani 1 1 d . .
H12 H 0.065182 1.239558 0.659726 0.054 Uiso 1 1 calc R U
C13 C -0.0069(3) 1.0035(2) 0.69548(10) 0.0462(4) Uani 1 1 d . .
H13 H -0.072408 1.025675 0.740296 0.055 Uiso 1 1 calc R U
C14 C 0.0066(2) 0.8438(2) 0.67885(9) 0.0409(4) Uani 1 1 d . .
H14 H -0.048210 0.756529 0.711708 0.049 Uiso 1 1 calc R U
C15 C 0.1038(2) 0.8162(2) 0.61207(9) 0.0349(4) Uani 1 1 d . .
C16 C 0.1394(2) 0.6605(2) 0.58038(9) 0.0358(4) Uani 1 1 d . .
C17 C 0.6028(3) 0.3197(2) 0.15616(9) 0.0407(4) Uani 1 1 d . .
C18 C 0.4153(3) 0.2870(3) 0.14169(12) 0.0534(5) Uani 1 1 d . .
H18 H 0.310316 0.363136 0.149860 0.064 Uiso 1 1 calc R U
C19 C 0.3824(3) 0.1418(3) 0.11516(12) 0.0588(6) Uani 1 1 d . .
H19 H 0.254563 0.119388 0.105774 0.071 Uiso 1 1 calc R U
C20 C 0.5352(3) 0.0299(2) 0.10235(11) 0.0547(5) Uani 1 1 d . .
H20 H 0.511864 -0.068292 0.084197 0.066 Uiso 1 1 calc R U
C21 C 0.7215(3) 0.0626(2) 0.11621(11) 0.0525(5) Uani 1 1 d . .
H21 H 0.826385 -0.012967 0.107140 0.063 Uiso 1 1 calc R U
C22 C 0.7554(3) 0.2065(2) 0.14355(10) 0.0444(4) Uani 1 1 d . .
H22 H 0.883202 0.227494 0.153623 0.053 Uiso 1 1 calc R U
C23 C 0.7991(2) 0.5594(2) 0.15104(10) 0.0401(4) Uani 1 1 d . .
C24 C 0.9460(3) 0.5996(2) 0.19364(10) 0.0434(4) Uani 1 1 d . .
H24 H 0.938786 0.569550 0.245865 0.052 Uiso 1 1 calc R U
C25 C 1.1023(3) 0.6837(2) 0.15867(12) 0.0510(5) Uani 1 1 d . .
H25 H 1.200336 0.712496 0.187434 0.061 Uiso 1 1 calc R U
C26 C 1.1159(3) 0.7261(2) 0.08159(12) 0.0548(5) Uani 1 1 d . .
H26 H 1.223308 0.782235 0.057988 0.066 Uiso 1 1 calc R U
C27 C 0.9703(3) 0.6852(2) 0.03994(11) 0.0547(5) Uani 1 1 d . .
H27 H 0.979147 0.712989 -0.012385 0.066 Uiso 1 1 calc R U
C28 C 0.8121(3) 0.6041(2) 0.07429(10) 0.0484(5) Uani 1 1 d . .
H28 H 0.712282 0.578863 0.045384 0.058 Uiso 1 1 calc R U

loop_
_atom_site_aniso_label
_atom_site_aniso_U_11
_atom_site_aniso_U_22
_atom_site_aniso_U_33
_atom_site_aniso_U_23
_atom_site_aniso_U_13
_atom_site_aniso_U_12
O1 0.0480(7) 0.0400(7) 0.0398(7) -0.0040(5) 0.0048(5) -0.0056(5)
O2 0.0554(7) 0.0325(7) 0.0444(7) -0.0035(5) 0.0050(5) -0.0046(6)
N1 0.0511(9) 0.0432(9) 0.0456(9) -0.0182(7) 0.0090(7) -0.0085(7)
C1 0.0371(9) 0.0420(10) 0.0383(9) -0.0132(7) -0.0010(7) 0.0012(7)
C2 0.0419(9) 0.0366(10) 0.0403(9) -0.0074(7) 0.0010(7) 0.0004(7)
C3 0.0382(9) 0.0344(9) 0.0418(9) -0.0078(7) -0.0023(7) 0.0017(7)
C4 0.0334(8) 0.0361(9) 0.0385(9) -0.0073(7) -0.0030(6) 0.0057(7)
C5 0.0400(9) 0.0359(9) 0.0405(9) -0.0061(7) 0.0004(7) -0.0014(7)
C6 0.0407(9) 0.0334(9) 0.0464(10) -0.0116(7) -0.0004(7) -0.0002(7)
C7 0.0359(8) 0.0338(9) 0.0384(9) -0.0048(7) -0.0022(7) 0.0003(7)
C8 0.0338(8) 0.0311(8) 0.0357(8) -0.0033(6) -0.0021(6) 0.0005(7)
C9 0.0315(8) 0.0358(9) 0.0370(9) -0.0034(7) -0.0041(6) 0.0004(7)
C10 0.0335(8) 0.0319(9) 0.0374(8) -0.0052(6) -0.0053(6) 0.0020(7)
C11 0.0466(10) 0.0325(9) 0.0440(10) -0.0042(7) -0.0021(7) -0.0012(7)
C12 0.0557(11) 0.0332(10) 0.0466(10) -0.0107(7) -0.0042(8) 0.0007(8)
C13 0.0568(11) 0.0419(10) 0.0399(9) -0.0112(8) 0.0014(8) 0.0048(8)
C14 0.0466(10) 0.0369(10) 0.0376(9) -0.0044(7) 0.0021(7) 0.0019(8)
C15 0.0344(8) 0.0330(9) 0.0371(9) -0.0047(7) -0.0035(6) 0.0006(7)
C16 0.0355(8) 0.0337(9) 0.0371(9) -0.0039(7) -0.0032(6) 0.0028(7)
C17 0.0472(10) 0.0401(10) 0.0366(9) -0.0127(7) 0.0017(7) -0.0026(8)
C18 0.0477(11) 0.0511(12) 0.0645(13) -0.0212(9) -0.0066(9) 0.0053(9)
C19 0.0525(12) 0.0584(14) 0.0711(14) -0.0232(11) -0.0132(10) -0.0049(10)
C20 0.0703(13) 0.0431(11) 0.0542(12) -0.0172(9) -0.0052(9) -0.0040(10)
C21 0.0588(12) 0.0410(11) 0.0575(12) -0.0124(9) 0.0007(9) 0.0067(9)
C22 0.0434(10) 0.0436(11) 0.0471(10) -0.0109(8) -0.0017(7) 0.0008(8)
C23 0.0418(9) 0.0367(10) 0.0429(9) -0.0131(7) 0.0044(7) -0.0003(7)
C24 0.0449(10) 0.0395(10) 0.0464(10) -0.0118(8) -0.0017(7) 0.0042(8)
C25 0.0406(10) 0.0458(11) 0.0691(13) -0.0180(9) -0.0041(8) 0.0029(8)
C26 0.0499(11) 0.0470(12) 0.0663(13) -0.0111(10) 0.0134(9) -0.0046(9)
C27 0.0639(13) 0.0527(12) 0.0465(11) -0.0085(9) 0.0110(9) -0.0065(10)
C28 0.0526(11) 0.0501(11) 0.0440(10) -0.0130(8) 0.0009(8) -0.0045(9)

loop_
_atom_type_symbol
_atom_type_description
_atom_type_scat_dispersion_real
_atom_type_scat_dispersion_imag
_atom_type_scat_source
C C 0.0030 0.0016 'International Tables Vol C Tables 4.2.6.8 and 6.1.1.4'
H H 0.0000 0.0000 'International Tables Vol C Tables 4.2.6.8 and 6.1.1.4'
N N 0.0059 0.0032 'International Tables Vol C Tables 4.2.6.8 and 6.1.1.4'
O O 0.0105 0.0059 'International Tables Vol C Tables 4.2.6.8 and 6.1.1.4'

loop_
_geom_angle_atom_site_label_1
_geom_angle_atom_site_label_2
_geom_angle_atom_site_label_3
_geom_angle
C1 N1 C23 121.26(14)
C1 N1 C17 119.93(14)
C23 N1 C17 117.27(13)
C6 C1 C2 118.85(15)
C6 C1 N1 120.52(15)
C2 C1 N1 120.64(16)
C3 C2 C1 120.85(16)
C3 C2 H2 119.6
C1 C2 H2 119.6
C2 C3 C4 120.82(16)
C2 C3 H3 119.6
C4 C3 H3 119.6
C3 C4 C5 117.65(15)
C3 C4 C7 125.84(15)
C5 C4 C7 116.51(15)
C6 C5 C4 122.01(16)
C6 C5 H5 119.0
C4 C5 H5 119.0
C5 C6 C1 119.82(16)
C5 C6 H6 120.1
C1 C6 H6 120.1
C8 C7 C4 136.02(16)
C8 C7 H7 112.0
C4 C7 H7 112.0
C7 C8 C9 135.23(15)
C7 C8 C16 117.75(15)
C9 C8 C16 107.02(14)
O1 C9 C8 129.14(16)
O1 C9 C10 124.75(16)
C8 C9 C10 106.10(14)
C11 C10 C15 120.27(15)
C11 C10 C9 129.53(16)
C15 C10 C9 110.19(15)
C12 C11 C10 118.18(16)
C12 C11 H11 120.9
C10 C11 H11 120.9
C11 C12 C13 121.22(17)
C11 C12 H12 119.4
C13 C12 H12 119.4
C14 C13 C12 120.93(16)
C14 C13 H13 119.5
C12 C13 H13 119.5
C13 C14 C15 117.81(16)
C13 C14 H14 121.1
C15 C14 H14 121.1
C14 C15 C10 121.57(15)
C14 C15 C16 129.36(15)
C10 C15 C16 109.06(14)
O2 C16 C15 125.91(15)
O2 C16 C8 126.51(15)
C15 C16 C8 107.57(14)
C18 C17 C22 119.25(17)
C18 C17 N1 120.66(16)
C22 C17 N1 120.08(16)
C17 C18 C19 119.82(18)
C17 C18 H18 120.1
C19 C18 H18 120.1
C20 C19 C18 120.64(18)
C20 C19 H19 119.7
C18 C19 H19 119.7
C21 C20 C19 119.64(18)
C21 C20 H20 120.2
C19 C20 H20 120.2
C20 C21 C22 120.09(18)
C20 C21 H21 120.0
C22 C21 H21 120.0
C17 C22 C21 120.55(17)
C17 C22 H22 119.7
C21 C22 H22 119.7
C28 C23 C24 119.49(16)
C28 C23 N1 119.40(16)
C24 C23 N1 121.06(16)
C25 C24 C23 119.61(17)
C25 C24 H24 120.2
C23 C24 H24 120.2
C24 C25 C26 120.65(18)
C24 C25 H25 119.7
C26 C25 H25 119.7
C27 C26 C25 119.30(18)
C27 C26 H26 120.4
C25 C26 H26 120.4
C28 C27 C26 120.57(19)
C28 C27 H27 119.7
C26 C27 H27 119.7
C27 C28 C23 120.37(18)
C27 C28 H28 119.8
C23 C28 H28 119.8

loop_
_geom_bond_atom_site_label_1
_geom_bond_atom_site_label_2
_geom_bond_distance
O1 C9 1.219(2)
O2 C16 1.221(2)
N1 C1 1.408(2)
N1 C23 1.425(2)
N1 C17 1.432(2)
C1 C6 1.395(2)
C1 C2 1.401(2)
C2 C3 1.381(2)
C2 H2 0.9400
C3 C4 1.396(2)
C3 H3 0.9400
C4 C5 1.404(2)
C4 C7 1.444(2)
C5 C6 1.376(2)
C5 H5 0.9400
C6 H6 0.9400
C7 C8 1.353(2)
C7 H7 0.9400
C8 C9 1.483(2)
C8 C16 1.488(2)
C9 C10 1.496(2)
C10 C11 1.387(2)
C10 C15 1.390(2)
C11 C12 1.384(2)
C11 H11 0.9400
C12 C13 1.389(3)
C12 H12 0.9400
C13 C14 1.381(2)
C13 H13 0.9400
C14 C15 1.387(2)
C14 H14 0.9400
C15 C16 1.475(2)
C17 C18 1.382(3)
C17 C22 1.382(2)
C18 C19 1.384(3)
C18 H18 0.9400
C19 C20 1.378(3)
C19 H19 0.9400
C20 C21 1.370(3)
C20 H20 0.9400
C21 C22 1.383(3)
C21 H21 0.9400
C22 H22 0.9400
C23 C28 1.382(2)
C23 C24 1.393(2)
C24 C25 1.381(3)
C24 H24 0.9400
C25 C26 1.386(3)
C25 H25 0.9400
C26 C27 1.378(3)
C26 H26 0.9400
C27 C28 1.377(3)
C27 H27 0.9400
C28 H28 0.9400

loop_
_geom_torsion_atom_site_label_1
_geom_torsion_atom_site_label_2
_geom_torsion_atom_site_label_3
_geom_torsion_atom_site_label_4
_geom_torsion
C23 N1 C1 C6 -146.77(16)
C17 N1 C1 C6 18.7(3)
C23 N1 C1 C2 33.4(2)
C17 N1 C1 C2 -161.15(16)
C6 C1 C2 C3 0.3(3)
N1 C1 C2 C3 -179.83(15)
C1 C2 C3 C4 0.0(3)
C2 C3 C4 C5 -0.5(2)
C2 C3 C4 C7 179.03(15)
C3 C4 C5 C6 0.8(2)
C7 C4 C5 C6 -178.79(15)
C4 C5 C6 C1 -0.5(3)
C2 C1 C6 C5 -0.1(3)
N1 C1 C6 C5 -179.90(15)
C3 C4 C7 C8 -0.6(3)
C5 C4 C7 C8 178.94(18)
C4 C7 C8 C9 0.8(3)
C4 C7 C8 C16 179.84(17)
C7 C8 C9 O1 -0.6(3)
C16 C8 C9 O1 -179.68(16)
C7 C8 C9 C10 178.34(18)
C16 C8 C9 C10 -0.75(16)
O1 C9 C10 C11 -0.4(3)
C8 C9 C10 C11 -179.36(16)
O1 C9 C10 C15 178.25(15)
C8 C9 C10 C15 -0.73(17)
C15 C10 C11 C12 -1.1(2)
C9 C10 C11 C12 177.43(16)
C10 C11 C12 C13 0.0(3)
C11 C12 C13 C14 0.7(3)
C12 C13 C14 C15 -0.3(3)
C13 C14 C15 C10 -0.9(3)
C13 C14 C15 C16 -179.84(16)
C11 C10 C15 C14 1.6(2)
C9 C10 C15 C14 -177.21(14)
C11 C10 C15 C16 -179.28(14)
C9 C10 C15 C16 1.95(18)
C14 C15 C16 O2 -3.2(3)
C10 C15 C16 O2 177.75(16)
C14 C15 C16 C8 176.68(16)
C10 C15 C16 C8 -2.40(18)
C7 C8 C16 O2 2.5(3)
C9 C8 C16 O2 -178.25(15)
C7 C8 C16 C15 -177.39(14)
C9 C8 C16 C15 1.89(17)
C1 N1 C17 C18 59.8(2)
C23 N1 C17 C18 -134.23(19)
C1 N1 C17 C22 -119.24(19)
C23 N1 C17 C22 46.8(2)
C22 C17 C18 C19 0.2(3)
N1 C17 C18 C19 -178.77(18)
C17 C18 C19 C20 -0.6(3)
C18 C19 C20 C21 0.2(3)
C19 C20 C21 C22 0.6(3)
C18 C17 C22 C21 0.5(3)
N1 C17 C22 C21 179.50(17)
C20 C21 C22 C17 -0.9(3)
C1 N1 C23 C28 -142.16(17)
C17 N1 C23 C28 52.0(2)
C1 N1 C23 C24 40.2(2)
C17 N1 C23 C24 -125.59(18)
C28 C23 C24 C25 0.2(2)
N1 C23 C24 C25 177.77(15)
C23 C24 C25 C26 -1.1(3)
C24 C25 C26 C27 0.8(3)
C25 C26 C27 C28 0.4(3)
C26 C27 C28 C23 -1.3(3)
C24 C23 C28 C27 1.0(3)
N1 C23 C28 C27 -176.62(17)
